data_1548052
loop_
_publ_author_name
'Chen, Xiao-Yang'
'Ozturk, Seyma'
'Sorensen, Erik J.'

_publ_section_title
;
 Pd-Catalyzed Ortho C-H Hydroxylation of Benzaldehydes Using a Transient
 Directing Group.
;
_journal_issue 23
_journal_name_full 'Organic letters'
_journal_page_first 6280
_journal_page_last 6283
_journal_paper_doi 10.1021/acs.orglett.7b02906
_journal_volume 19
_journal_year 2017
_chemical_formula_sum 'C7 H4 Cl2 O2'
_chemical_formula_weight 191.00
_chemical_name_common PDJXC2-44
_space_group_crystal_system triclinic
_space_group_IT_number 2
_space_group_name_Hall '-P 1'
_space_group_name_H-M_alt 'P -1'
_symmetry_space_group_name_Hall '-P 1'
_symmetry_space_group_name_H-M 'P -1'
_atom_sites_solution_hydrogens mixed
_cell_angle_alpha 65.480(2)
_cell_angle_beta 86.218(2)
_cell_angle_gamma 72.786(2)
_cell_formula_units_Z 2
_cell_length_a 6.6783(6)
_cell_length_b 7.8355(7)
_cell_length_c 8.1648(8)
_cell_measurement_reflns_used 3658
_cell_measurement_temperature 100.(2)
_cell_measurement_theta_max 31.0100
_cell_measurement_theta_min 2.7479
_cell_volume 370.51(6)
_computing_cell_refinement 'SAINT V8.38A (Bruker AXS Inc., 2017)'
_computing_data_collection 'Bruker Instrument Service vV6.2.6'
_computing_data_reduction 'SAINT V8.38A (Bruker AXS Inc., 2017)'
_computing_molecular_graphics 'shelXle (C.B. Huebschle, rev 833)'
_computing_structure_refinement 'SHELXL-2014/7 (Sheldrick, 2014)'
_computing_structure_solution 'SHELXT (Sheldrick, 2016)'
_diffrn_ambient_temperature 100.(2)
_diffrn_detector_area_resol_mean 10.4167
_diffrn_measured_fraction_theta_full 0.980
_diffrn_measured_fraction_theta_max 0.980
_diffrn_measurement_device_type 'Bruker D8 Venture Photon 100 CMOS'
_diffrn_radiation_type 'Mo K\a'
_diffrn_radiation_wavelength 0.71073
_diffrn_reflns_av_R_equivalents 0.0463
_diffrn_reflns_av_unetI/netI 0.0432
_diffrn_reflns_limit_h_max 9
_diffrn_reflns_limit_h_min -9
_diffrn_reflns_limit_k_max 11
_diffrn_reflns_limit_k_min -11
_diffrn_reflns_limit_l_max 11
_diffrn_reflns_limit_l_min -11
_diffrn_reflns_number 5819
_diffrn_reflns_theta_full 30.03
_diffrn_reflns_theta_max 30.03
_diffrn_reflns_theta_min 2.99
_diffrn_source 'I\mS microfocus source'
_exptl_absorpt_coefficient_mu 0.812
_exptl_absorpt_correction_T_max 0.93
_exptl_absorpt_correction_T_min 0.71
_exptl_absorpt_correction_type multi-scan
_exptl_absorpt_process_details 'SADABS V2014/5 (Bruker AXS Inc.)'
_exptl_crystal_density_diffrn 1.712
_exptl_crystal_density_method 'not measured'
_exptl_crystal_description prism
_exptl_crystal_F_000 192
_exptl_crystal_size_max 0.298
_exptl_crystal_size_mid 0.096
_exptl_crystal_size_min 0.095
_refine_diff_density_max 0.517
_refine_diff_density_min -0.357
_refine_ls_extinction_method none
_refine_ls_goodness_of_fit_ref 1.043
_refine_ls_hydrogen_treatment mixed
_refine_ls_matrix_type full
_refine_ls_number_parameters 104
_refine_ls_number_reflns 2133
_refine_ls_number_restraints 0
_refine_ls_restrained_S_all 1.043
_refine_ls_R_factor_all 0.0391
_refine_ls_R_factor_gt 0.0307
_refine_ls_shift/su_max 0.001
_refine_ls_shift/su_mean 0.000
_refine_ls_structure_factor_coef Fsqd
_refine_ls_weighting_details 'w=1/[\s^2^(Fo^2^)+(0.0373P)^2^+0.1239P] where P=(Fo^2^+2Fc^2^)/3'
_refine_ls_weighting_scheme calc
_refine_ls_wR_factor_gt 0.0770
_refine_ls_wR_factor_ref 0.0807
_reflns_number_gt 1837
_reflns_number_total 2133
_reflns_threshold_expression 'I > 2\s(I)'
_cod_data_source_file ol7b02906_si_002.cif
_cod_data_source_block PDJXC2a
_cod_depositor_comments 'Adding full bibliography for 1548052.cif.'
_cod_database_code 1548052

loop_
_space_group_symop_operation_xyz
'x, y, z'
'-x, -y, -z'

loop_
_atom_site_type_symbol
_atom_site_label
_atom_site_fract_x
_atom_site_fract_y
_atom_site_fract_z
_atom_site_U_iso_or_equiv
_atom_site_adp_type
_atom_site_calc_flag
_atom_site_refinement_flags_adp
_atom_site_refinement_flags_posn
_atom_site_occupancy
Cl Cl1 0.36044(6) 0.08891(4) 0.69337(4) 0.01657(10) Uani d . . 1
H H1 0.193(3) 0.646(3) 0.885(3) 0.038(6) Uiso d . . 1
O O1 0.1703(2) 0.73166(16) 0.77940(14) 0.0209(3) Uani d . . 1
C C1 0.2905(2) 0.34241(18) 0.61701(17) 0.0116(3) Uani d . . 1
Cl Cl2 0.18467(6) 0.79792(5) 0.14021(4) 0.01608(10) Uani d . . 1
O O2 0.2624(2) 0.38525(16) 1.04665(14) 0.0241(3) Uani d . . 1
C C2 0.2682(2) 0.45214(18) 0.43239(17) 0.0122(3) Uani d . . 1
H H2 0.290163 0.391521 0.350584 0.015 Uiso calc U R 1
C C3 0.2120(2) 0.65642(19) 0.37135(16) 0.0119(3) Uani d . . 1
C C4 0.1781(2) 0.75122(19) 0.48494(18) 0.0134(3) Uani d . . 1
H H4 0.140045 0.8904 0.437869 0.016 Uiso calc U R 1
C C6 0.2585(2) 0.42915(19) 0.74124(17) 0.0122(3) Uani d . . 1
C C5 0.2014(2) 0.63698(19) 0.67085(18) 0.0134(3) Uani d . . 1
C C7 0.2845(2) 0.3128(2) 0.93653(18) 0.0166(3) Uani d . . 1
H H7 0.320387 0.174009 0.980489 0.02 Uiso calc U R 1

loop_
_atom_site_aniso_label
_atom_site_aniso_U_11
_atom_site_aniso_U_22
_atom_site_aniso_U_33
_atom_site_aniso_U_12
_atom_site_aniso_U_13
_atom_site_aniso_U_23
Cl1 0.0248(2) 0.00891(15) 0.01429(16) -0.00424(13) -0.00070(13) -0.00337(12)
O1 0.0384(7) 0.0159(5) 0.0131(5) -0.0102(5) 0.0053(5) -0.0095(4)
C1 0.0135(7) 0.0087(5) 0.0121(6) -0.0031(5) -0.0010(5) -0.0036(5)
Cl2 0.0227(2) 0.01368(16) 0.00833(15) -0.00486(13) -0.00169(12) -0.00119(11)
O2 0.0385(7) 0.0244(6) 0.0114(5) -0.0113(5) 0.0024(5) -0.0080(4)
C2 0.0140(7) 0.0129(6) 0.0105(6) -0.0042(5) 0.0006(5) -0.0054(5)
C3 0.0133(7) 0.0115(5) 0.0081(5) -0.0039(5) -0.0005(5) -0.0011(4)
C4 0.0159(7) 0.0103(5) 0.0131(6) -0.0034(5) 0.0005(5) -0.0042(5)
C6 0.0150(7) 0.0119(6) 0.0094(5) -0.0043(5) -0.0002(5) -0.0037(5)
C5 0.0168(7) 0.0134(6) 0.0124(6) -0.0060(5) 0.0023(5) -0.0068(5)
C7 0.0221(8) 0.0158(6) 0.0110(6) -0.0073(6) 0.0001(5) -0.0034(5)

loop_
_atom_type_symbol
_atom_type_description
_atom_type_scat_dispersion_real
_atom_type_scat_dispersion_imag
_atom_type_scat_source
C C 0.0033 0.0016 'International Tables Vol C Tables 4.2.6.8 and 6.1.1.4'
H H 0.0000 0.0000 'International Tables Vol C Tables 4.2.6.8 and 6.1.1.4'
Cl Cl 0.1484 0.1585 'International Tables Vol C Tables 4.2.6.8 and 6.1.1.4'
O O 0.0106 0.0060 'International Tables Vol C Tables 4.2.6.8 and 6.1.1.4'

loop_
_geom_angle_atom_site_label_1
_geom_angle_atom_site_label_2
_geom_angle_atom_site_label_3
_geom_angle
C5 O1 H1 107.0(16)
C2 C1 C6 122.50(12)
C2 C1 Cl1 117.23(10)
C6 C1 Cl1 120.27(10)
C1 C2 C3 117.07(12)
C1 C2 H2 121.5
C3 C2 H2 121.5
C4 C3 C2 123.57(12)
C4 C3 Cl2 118.33(10)
C2 C3 Cl2 118.09(10)
C3 C4 C5 118.22(12)
C3 C4 H4 120.9
C5 C4 H4 120.9
C1 C6 C5 117.72(11)
C1 C6 C7 122.46(12)
C5 C6 C7 119.82(12)
O1 C5 C4 117.40(12)
O1 C5 C6 121.67(12)
C4 C5 C6 120.93(12)
O2 C7 C6 123.43(13)
O2 C7 H7 118.3
C6 C7 H7 118.3

loop_
_geom_bond_atom_site_label_1
_geom_bond_atom_site_label_2
_geom_bond_distance
Cl1 C1 1.7361(13)
O1 C5 1.3450(16)
O1 H1 0.83(2)
C1 C2 1.3827(17)
C1 C6 1.4121(17)
Cl2 C3 1.7359(13)
O2 C7 1.2282(17)
C2 C3 1.3994(17)
C2 H2 0.95
C3 C4 1.3812(18)
C4 C5 1.3966(18)
C4 H4 0.95
C6 C5 1.4185(18)
C6 C7 1.4629(18)
C7 H7 0.95
